data_1534553
loop_
_publ_author_name
'Gerlitzki, N.'
'Meyer, G.'
'Mudring, A.V.'

_publ_section_title
;
 Ba6 Pr3 I19: Linear (Pr3 I16) trimers with two excess electrons in a
 three-centre - two-electron band
;
_journal_name_full 'Zeitschrift fuer Anorganische und Allgemeine Chemie'
_journal_page_first 381
_journal_page_last 384
_journal_volume 631
_journal_year 2005
_chemical_formula_sum 'Ba6 I19 Pr3'
_chemical_name_systematic 'Ba6 Pr3 I19'
_space_group_IT_number 15
_symmetry_space_group_name_Hall '-C 2yc'
_symmetry_space_group_name_H-M 'C 1 2/c 1'
_cell_angle_alpha 90
_cell_angle_beta 95.087
_cell_angle_gamma 90
_cell_formula_units_Z 4
_cell_length_a 16.0621
_cell_length_b 12.5709
_cell_length_c 22.632
_cell_volume 4551.742
_citation_journal_id_ASTM ZAACAB
_cod_data_source_file Gerlitzki_ZAACAB_2005_915.cif
_cod_data_source_block Ba6I19Pr3
_cod_database_code 1534553

loop_
_symmetry_equiv_pos_as_xyz
x,y,z
-x,y,-z+1/2
-x,-y,-z
x,-y,z-1/2
x+1/2,y+1/2,z
-x+1/2,y+1/2,-z+1/2
-x+1/2,-y+1/2,-z
x+1/2,-y+1/2,z-1/2

loop_
_atom_site_label
_atom_site_type_symbol
_atom_site_fract_x
_atom_site_fract_y
_atom_site_fract_z
_atom_site_occupancy
_atom_site_U_iso_or_equiv
I1 I-1 0.00734 0.45387 0.15863 1 0.0
Pr1 Pr+2 0 0.2467 0.25 1 0.0
I2 I-1 0.07525 0.16965 0.38445 1 0.0
Ba2 Ba+2 0.03073 -0.1172 0.39275 1 0.0
I8 I-1 0.24391 0.4458 0.09903 1 0.0
I9 I-1 0 -0.2467 0.25 1 0.0
Ba3 Ba+2 0.18295 0.60082 0.21589 1 0.0
I6 I-1 -0.18862 0.6509 0.13413 1 0.0
I5 I-1 -0.38266 0.5422 0.03461 1 0.0
I7 I-1 0.04224 0.344 -0.00443 1 0.0
I10 I-1 0.17229 0.7551 0.08632 1 0.0
Pr2 Pr+2 0.11928 0.24591 0.12452 1 0.0
I3 I-1 0.11281 0.04056 0.21546 1 0.0
I4 I-1 0.19452 0.33017 0.25742 1 0.0
Ba1 Ba+2 -0.16132 0.4248 0.03954 1 0.0
